data_2214677
loop_
_publ_author_name
'Liang, Yu-Ning'
'Chen, Zi-Lu'
'Zhang, Yu-Zhen'
'Ng, Seik Weng'

_publ_section_title
;Diaquabis(<i>N</i>-ethyl-<i>N</i>',<i>N</i>'-dimethylethylenediamine-\k^2^<i>N</i>,<i>N</i>')nickel(II)
 dichloride
;
_journal_coeditor_code HB2461
_journal_issue 8
_journal_name_full 'Acta Crystallographica Section E'
_journal_page_first m2042
_journal_page_last m2042
_journal_paper_doi 10.1107/S1600536807031467
_journal_volume 63
_journal_year 2007
_chemical_formula_iupac '[Ni (C6 H16 N2)2 (H2 O)2] Cl2'
_chemical_formula_moiety 'C12 H36 N4 Ni O2 2+, 2(Cl -)'
_chemical_formula_sum 'C12 H36 Cl2 N4 Ni O2'
_chemical_formula_weight 398.06
_chemical_name_systematic
;Diaquabis[N,N-dimethyl-N'-ethylethylenediamine-\k^2^N,N']nickel(II)
 dichloride
;
_space_group_IT_number 14
_symmetry_cell_setting monoclinic
_symmetry_space_group_name_Hall '-P 2yn'
_symmetry_space_group_name_H-M 'P 1 21/n 1'
_atom_sites_solution_hydrogens geom
_atom_sites_solution_primary direct
_atom_sites_solution_secondary difmap
_audit_creation_method SHELXL-97
_cell_angle_alpha 90.00
_cell_angle_beta 95.7500(10)
_cell_angle_gamma 90.00
_cell_formula_units_Z 2
_cell_length_a 7.8020(10)
_cell_length_b 12.5500(10)
_cell_length_c 9.9350(10)
_cell_measurement_reflns_used 2782
_cell_measurement_temperature 295(2)
_cell_measurement_theta_max 27.5
_cell_measurement_theta_min 2.6
_cell_volume 967.89(18)
_computing_cell_refinement 'SAINT (Bruker, 2004)'
_computing_data_collection 'APEX2 (Bruker, 2004)'
_computing_data_reduction SAINT
_computing_molecular_graphics 'X-SEED (Barbour, 2001)'
_computing_publication_material 'publCIF (Westrip, 2007)'
_computing_structure_refinement 'SHELXL97 (Sheldrick, 1997)'
_computing_structure_solution 'SHELXS97 (Sheldrick, 1997)'
_diffrn_ambient_temperature 295(2)
_diffrn_measured_fraction_theta_full 0.994
_diffrn_measured_fraction_theta_max 0.994
_diffrn_measurement_device_type 'Bruker APEX CCD'
_diffrn_measurement_method '\f and \w'
_diffrn_radiation_monochromator graphite
_diffrn_radiation_source 'fine-focus sealed tube'
_diffrn_radiation_type MoK\a
_diffrn_radiation_wavelength 0.71073
_diffrn_reflns_av_R_equivalents 0.0185
_diffrn_reflns_av_sigmaI/netI 0.0230
_diffrn_reflns_limit_h_max 9
_diffrn_reflns_limit_h_min -9
_diffrn_reflns_limit_k_max 16
_diffrn_reflns_limit_k_min -12
_diffrn_reflns_limit_l_max 12
_diffrn_reflns_limit_l_min -12
_diffrn_reflns_number 5912
_diffrn_reflns_theta_full 27.50
_diffrn_reflns_theta_max 27.50
_diffrn_reflns_theta_min 2.62
_diffrn_standards_decay_% 0
_diffrn_standards_interval_count 0
_diffrn_standards_interval_time 0
_diffrn_standards_number 0
_exptl_absorpt_coefficient_mu 1.287
_exptl_absorpt_correction_T_max 1.000
_exptl_absorpt_correction_T_min 0.856
_exptl_absorpt_correction_type multi-scan
_exptl_absorpt_process_details '(SADABS; Sheldrick, 1996)'
_exptl_crystal_colour 'Light blue'
_exptl_crystal_density_diffrn 1.366
_exptl_crystal_density_method 'not measured'
_exptl_crystal_description Block
_exptl_crystal_F_000 428
_exptl_crystal_size_max 0.20
_exptl_crystal_size_mid 0.20
_exptl_crystal_size_min 0.15
_refine_diff_density_max 0.471
_refine_diff_density_min -0.355
_refine_ls_extinction_method none
_refine_ls_goodness_of_fit_ref 1.038
_refine_ls_hydrogen_treatment mixed
_refine_ls_matrix_type full
_refine_ls_number_parameters 109
_refine_ls_number_reflns 2203
_refine_ls_number_restraints 3
_refine_ls_restrained_S_all 1.038
_refine_ls_R_factor_all 0.0378
_refine_ls_R_factor_gt 0.0295
_refine_ls_shift/su_max 0.001
_refine_ls_shift/su_mean 0.000
_refine_ls_structure_factor_coef Fsqd
_refine_ls_weighting_details 'calc w=1/[\s^2^(Fo^2^)+(0.0399P)^2^+0.2921P] where P=(Fo^2^+2Fc^2^)/3'
_refine_ls_weighting_scheme calc
_refine_ls_wR_factor_gt 0.0734
_refine_ls_wR_factor_ref 0.0779
_reflns_number_gt 1843
_reflns_number_total 2203
_reflns_threshold_expression I>2\s(I)
_cod_data_source_file hb2461.cif
_cod_data_source_block I
_cod_depositor_comments
;
The following automatic conversions were performed:
'_symmetry_cell_setting' value 'Monoclinic' changed to 'monoclinic'
according to '/home/saulius/struct/CIF-dictionaries/cif_core.dic'
dictionary named 'cif_core.dic' version 2.4.1 from 2010-06-29.

Automatic conversion script
Id: cif_fix_enum 1527 2010-12-29 10:47:43Z saulius 

The following automatic conversions were performed:

'_symmetry_cell_setting' value 'Monoclinic' changed to 'monoclinic'
according to /home/saulius/struct/CIF-dictionaries/cif_core.dic
dictionary named 'cif_core.dic' version 2.4.1 from 2010-06-29.

Automatic conversion script
Id: cif_fix_values 1715 2011-07-08 13:25:40Z adriana 
;
_cod_original_cell_volume 967.9(2)
_cod_original_sg_symbol_H-M 'P 21/n'
_cod_database_code 2214677
_cod_database_fobs_code 2214677

loop_
_symmetry_equiv_pos_as_xyz
'x, y, z'
'-x+1/2, y+1/2, -z+1/2'
'-x, -y, -z'
'x-1/2, -y-1/2, z-1/2'

loop_
_atom_site_type_symbol
_atom_site_label
_atom_site_fract_x
_atom_site_fract_y
_atom_site_fract_z
_atom_site_U_iso_or_equiv
_atom_site_adp_type
_atom_site_calc_flag
_atom_site_refinement_flags
_atom_site_occupancy
Ni Ni1 0.5000 0.5000 0.5000 0.02374(11) Uani d S 1
Cl Cl1 0.02304(6) 0.31615(4) 0.44701(7) 0.05183(18) Uani d . 1
O O1W 0.23497(17) 0.52469(12) 0.44802(15) 0.0353(3) Uani d D 1
N N1 0.4525(2) 0.33584(12) 0.46081(17) 0.0303(3) Uani d D 1
N N2 0.5432(2) 0.50319(12) 0.28146(16) 0.0340(4) Uani d . 1
C C1 0.4882(3) 0.14532(19) 0.5352(3) 0.0565(6) Uani d . 1
H H1A 0.5675 0.0980 0.5854 0.085 Uiso calc R 1
H H1B 0.4670 0.1206 0.4436 0.085 Uiso calc R 1
H H1C 0.3818 0.1470 0.5760 0.085 Uiso calc R 1
C C2 0.5644(3) 0.25613(15) 0.5361(2) 0.0415(5) Uani d . 1
H H2A 0.5879 0.2796 0.6291 0.050 Uiso calc R 1
H H2B 0.6734 0.2531 0.4971 0.050 Uiso calc R 1
C C3 0.4438(3) 0.32060(16) 0.3122(2) 0.0431(5) Uani d . 1
H H3A 0.3294 0.3387 0.2712 0.052 Uiso calc R 1
H H3B 0.4655 0.2464 0.2922 0.052 Uiso calc R 1
C C4 0.5748(3) 0.38971(18) 0.2536(2) 0.0441(5) Uani d . 1
H H4A 0.6894 0.3701 0.2927 0.053 Uiso calc R 1
H H4B 0.5689 0.3785 0.1567 0.053 Uiso calc R 1
C C5 0.6964(3) 0.5649(2) 0.2497(2) 0.0560(6) Uani d . 1
H H5A 0.7056 0.5622 0.1541 0.084 Uiso calc R 1
H H5B 0.7981 0.5347 0.2973 0.084 Uiso calc R 1
H H5C 0.6846 0.6376 0.2771 0.084 Uiso calc R 1
C C6 0.3960(3) 0.5413(2) 0.1889(2) 0.0508(6) Uani d . 1
H H6A 0.4261 0.5397 0.0976 0.076 Uiso calc R 1
H H6B 0.3681 0.6130 0.2125 0.076 Uiso calc R 1
H H6C 0.2983 0.4960 0.1966 0.076 Uiso calc R 1
H H1W1 0.170(3) 0.4708(13) 0.448(3) 0.055(8) Uiso d D 1
H H1W2 0.177(3) 0.5738(14) 0.478(2) 0.056(8) Uiso d D 1
H H1N 0.3539(16) 0.3279(16) 0.486(2) 0.034(6) Uiso d D 1

loop_
_atom_site_aniso_label
_atom_site_aniso_U_11
_atom_site_aniso_U_22
_atom_site_aniso_U_33
_atom_site_aniso_U_12
_atom_site_aniso_U_13
_atom_site_aniso_U_23
Ni1 0.01999(17) 0.02258(17) 0.02879(18) 0.00071(11) 0.00310(12) -0.00120(12)
Cl1 0.0282(3) 0.0379(3) 0.0903(5) -0.0015(2) 0.0104(3) -0.0152(3)
O1W 0.0237(7) 0.0315(8) 0.0510(9) 0.0016(6) 0.0045(6) -0.0039(6)
N1 0.0249(8) 0.0259(8) 0.0403(9) 0.0000(6) 0.0038(6) -0.0011(6)
N2 0.0353(9) 0.0365(9) 0.0304(8) -0.0016(7) 0.0047(7) 0.0004(7)
C1 0.0533(15) 0.0329(12) 0.0823(18) -0.0003(10) 0.0025(13) 0.0111(11)
C2 0.0350(11) 0.0296(10) 0.0581(14) 0.0022(8) -0.0045(9) 0.0015(9)
C3 0.0523(13) 0.0337(11) 0.0427(12) -0.0035(9) 0.0016(10) -0.0100(9)
C4 0.0495(13) 0.0461(13) 0.0377(12) 0.0050(10) 0.0099(9) -0.0077(9)
C5 0.0536(14) 0.0733(18) 0.0436(13) -0.0183(13) 0.0171(11) 0.0022(12)
C6 0.0577(15) 0.0583(14) 0.0351(12) 0.0045(12) -0.0010(10) 0.0042(10)

loop_
_atom_type_symbol
_atom_type_description
_atom_type_scat_dispersion_real
_atom_type_scat_dispersion_imag
_atom_type_scat_source
C C 0.0033 0.0016 'International Tables Vol C Tables 4.2.6.8 and 6.1.1.4'
H H 0.0000 0.0000 'International Tables Vol C Tables 4.2.6.8 and 6.1.1.4'
N N 0.0061 0.0033 'International Tables Vol C Tables 4.2.6.8 and 6.1.1.4'
O O 0.0106 0.0060 'International Tables Vol C Tables 4.2.6.8 and 6.1.1.4'
Cl Cl 0.1484 0.1585 'International Tables Vol C Tables 4.2.6.8 and 6.1.1.4'
Ni Ni 0.3393 1.1124 'International Tables Vol C Tables 4.2.6.8 and 6.1.1.4'

loop_
_geom_angle_atom_site_label_1
_geom_angle_atom_site_label_2
_geom_angle_atom_site_label_3
_geom_angle_site_symmetry_1
_geom_angle_site_symmetry_3
_geom_angle
O1W Ni1 O1W 3_666 . 180.0
O1W Ni1 N1 3_666 . 92.95(6)
O1W Ni1 N1 . . 87.05(6)
O1W Ni1 N1 3_666 3_666 87.05(6)
O1W Ni1 N1 . 3_666 92.95(6)
N1 Ni1 N1 . 3_666 180.0
O1W Ni1 N2 3_666 . 90.05(6)
O1W Ni1 N2 . . 89.95(6)
N1 Ni1 N2 . . 83.08(6)
N1 Ni1 N2 3_666 . 96.92(6)
O1W Ni1 N2 3_666 3_666 89.95(6)
O1W Ni1 N2 . 3_666 90.05(6)
N1 Ni1 N2 . 3_666 96.92(6)
N1 Ni1 N2 3_666 3_666 83.08(6)
N2 Ni1 N2 . 3_666 180.0
Ni1 O1W H1W1 . . 116.9(18)
Ni1 O1W H1W2 . . 125.3(17)
H1W1 O1W H1W2 . . 104(3)
C2 N1 C3 . . 112.42(16)
C2 N1 Ni1 . . 118.68(13)
C3 N1 Ni1 . . 107.30(12)
C2 N1 H1N . . 106.3(14)
C3 N1 H1N . . 109.3(15)
Ni1 N1 H1N . . 102.1(14)
C4 N2 C6 . . 109.24(17)
C4 N2 C5 . . 108.09(17)
C6 N2 C5 . . 106.93(18)
C4 N2 Ni1 . . 102.09(12)
C6 N2 Ni1 . . 115.32(13)
C5 N2 Ni1 . . 114.83(13)
C2 C1 H1A . . 109.5
C2 C1 H1B . . 109.5
H1A C1 H1B . . 109.5
C2 C1 H1C . . 109.5
H1A C1 H1C . . 109.5
H1B C1 H1C . . 109.5
N1 C2 C1 . . 114.00(17)
N1 C2 H2A . . 108.8
C1 C2 H2A . . 108.8
N1 C2 H2B . . 108.8
C1 C2 H2B . . 108.8
H2A C2 H2B . . 107.6
N1 C3 C4 . . 110.26(16)
N1 C3 H3A . . 109.6
C4 C3 H3A . . 109.6
N1 C3 H3B . . 109.6
C4 C3 H3B . . 109.6
H3A C3 H3B . . 108.1
N2 C4 C3 . . 110.61(17)
N2 C4 H4A . . 109.5
C3 C4 H4A . . 109.5
N2 C4 H4B . . 109.5
C3 C4 H4B . . 109.5
H4A C4 H4B . . 108.1
N2 C5 H5A . . 109.5
N2 C5 H5B . . 109.5
H5A C5 H5B . . 109.5
N2 C5 H5C . . 109.5
H5A C5 H5C . . 109.5
H5B C5 H5C . . 109.5
N2 C6 H6A . . 109.5
N2 C6 H6B . . 109.5
H6A C6 H6B . . 109.5
N2 C6 H6C . . 109.5
H6A C6 H6C . . 109.5
H6B C6 H6C . . 109.5

loop_
_geom_bond_atom_site_label_1
_geom_bond_atom_site_label_2
_geom_bond_site_symmetry_2
_geom_bond_distance
_geom_bond_publ_flag
Ni1 O1W . 2.1030(10) yes
Ni1 O1W 3_666 2.1030(10) ?
Ni1 N1 . 2.122(2) yes
Ni1 N1 3_666 2.122(2) ?
Ni1 N2 . 2.231(2) yes
Ni1 N2 3_666 2.231(2) ?
O1W H1W1 . 0.840(10) ?
O1W H1W2 . 0.840(10) ?
N1 C2 . 1.480(2) ?
N1 C3 . 1.484(3) ?
N1 H1N . 0.840(10) ?
N2 C4 . 1.476(3) ?
N2 C6 . 1.477(3) ?
N2 C5 . 1.484(3) ?
C1 C2 . 1.512(3) ?
C1 H1A . 0.9600 ?
C1 H1B . 0.9600 ?
C1 H1C . 0.9600 ?
C2 H2A . 0.9700 ?
C2 H2B . 0.9700 ?
C3 C4 . 1.501(3) ?
C3 H3A . 0.9700 ?
C3 H3B . 0.9700 ?
C4 H4A . 0.9700 ?
C4 H4B . 0.9700 ?
C5 H5A . 0.9600 ?
C5 H5B . 0.9600 ?
C5 H5C . 0.9600 ?
C6 H6A . 0.9600 ?
C6 H6B . 0.9600 ?
C6 H6C . 0.9600 ?

loop_
_geom_hbond_atom_site_label_D
_geom_hbond_atom_site_label_H
_geom_hbond_atom_site_label_A
_geom_hbond_site_symmetry_A
_geom_hbond_distance_DH
_geom_hbond_distance_HA
_geom_hbond_distance_DA
_geom_hbond_angle_DHA
_geom_hbond_publ_flag
O1<i>W</i> H1<i>W</i>1 Cl1 . 0.840(10) 2.260(10) 3.095(2) 174(2) yes
O1<i>W</i> H1<i>W</i>2 Cl1 3_566 0.840(10) 2.260(10) 3.090(2) 169(2) yes
N1 H1N Cl1 . 0.840(10) 2.580(10) 3.349(2) 154(2) yes

loop_
_geom_torsion_atom_site_label_1
_geom_torsion_atom_site_label_2
_geom_torsion_atom_site_label_3
_geom_torsion_atom_site_label_4
_geom_torsion_site_symmetry_1
_geom_torsion
O1W Ni1 N1 C2 3_666 29.32(15)
O1W Ni1 N1 C2 . -150.68(15)
N2 Ni1 N1 C2 . 119.01(15)
N2 Ni1 N1 C2 3_666 -60.99(15)
O1W Ni1 N1 C3 3_666 -99.41(13)
O1W Ni1 N1 C3 . 80.59(13)
N2 Ni1 N1 C3 . -9.72(13)
N2 Ni1 N1 C3 3_666 170.28(13)
O1W Ni1 N2 C4 3_666 73.70(13)
O1W Ni1 N2 C4 . -106.30(13)
N1 Ni1 N2 C4 . -19.27(12)
N1 Ni1 N2 C4 3_666 160.74(12)
O1W Ni1 N2 C6 3_666 -168.00(15)
O1W Ni1 N2 C6 . 12.00(15)
N1 Ni1 N2 C6 . 99.04(15)
N1 Ni1 N2 C6 3_666 -80.96(15)
O1W Ni1 N2 C5 3_666 -42.98(16)
O1W Ni1 N2 C5 . 137.02(16)
N1 Ni1 N2 C5 . -135.94(16)
N1 Ni1 N2 C5 3_666 44.06(16)
N2 Ni1 N2 C5 3_666 11E1(10)
C3 N1 C2 C1 . -72.2(2)
Ni1 N1 C2 C1 . 161.47(17)
C2 N1 C3 C4 . -94.2(2)
Ni1 N1 C3 C4 . 38.0(2)
C6 N2 C4 C3 . -76.6(2)
C5 N2 C4 C3 . 167.39(18)
Ni1 N2 C4 C3 . 45.94(19)
N1 C3 C4 N2 . -59.9(2)
